data_1562182
loop_
_publ_author_name
'Li, Gui-Lian'
'Yin, Wei-Dong'
'Liu, Guang-Zhen'
'Ma, Lu-Fang'
'Wang, Li-Ya'

_publ_section_title
;
 Syntheses, structures and magnetic properties of four coordination
 polymers based on nitrobenzene dicarboxylate and various N-donor
 coligands
;
_journal_name_full 'Journal of Solid State Chemistry'
_journal_page_first 1
_journal_page_last 8
_journal_paper_doi 10.1016/j.jssc.2014.08.007
_journal_volume 220
_journal_year 2014
_chemical_formula_sum 'C20 H17 N3 Ni O7'
_chemical_formula_weight 470.08
_space_group_IT_number 15
_space_group_name_Hall '-C 2yc'
_space_group_name_H-M_alt 'C 1 2/c 1'
_symmetry_cell_setting monoclinic
_symmetry_space_group_name_H-M 'C 1 2/c 1'
_atom_sites_solution_hydrogens geom
_atom_sites_solution_primary direct
_atom_sites_solution_secondary difmap
_cell_angle_alpha 90.00
_cell_angle_beta 111.862(2)
_cell_angle_gamma 90.00
_cell_formula_units_Z 8
_cell_length_a 27.374(5)
_cell_length_b 7.5696(14)
_cell_length_c 19.838(4)
_cell_measurement_reflns_used 2221
_cell_measurement_temperature 296(2)
_cell_measurement_theta_max 25.62
_cell_measurement_theta_min 2.91
_cell_volume 3815.0(13)
_computing_cell_refinement 'Bruker SMART'
_computing_data_collection 'Bruker SMART'
_computing_data_reduction 'Bruker SAINT'
_computing_molecular_graphics 'Bruker SHELXTL'
_computing_publication_material 'Bruker SHELXTL'
_computing_structure_refinement 'SHELXL-97 (Sheldrick, 1997)'
_computing_structure_solution 'SHELXS-97 (Sheldrick, 1990)'
_diffrn_ambient_temperature 296(2)
_diffrn_measured_fraction_theta_full 0.998
_diffrn_measured_fraction_theta_max 0.998
_diffrn_measurement_device_type 'CCD area detector'
_diffrn_measurement_method 'phi and omega scans'
_diffrn_radiation_monochromator graphite
_diffrn_radiation_source 'fine-focus sealed tube'
_diffrn_radiation_type MoK\a
_diffrn_radiation_wavelength 0.71073
_diffrn_reflns_av_R_equivalents 0.0580
_diffrn_reflns_av_sigmaI/netI 0.0552
_diffrn_reflns_limit_h_max 32
_diffrn_reflns_limit_h_min -32
_diffrn_reflns_limit_k_max 9
_diffrn_reflns_limit_k_min -9
_diffrn_reflns_limit_l_max 24
_diffrn_reflns_limit_l_min -23
_diffrn_reflns_number 13489
_diffrn_reflns_theta_full 25.50
_diffrn_reflns_theta_max 25.50
_diffrn_reflns_theta_min 2.81
_diffrn_standards_number 0
_exptl_absorpt_coefficient_mu 1.069
_exptl_absorpt_correction_T_max 0.8561
_exptl_absorpt_correction_T_min 0.7261
_exptl_absorpt_correction_type multi-scan
_exptl_absorpt_process_details sadabs
_exptl_crystal_colour green
_exptl_crystal_density_diffrn 1.637
_exptl_crystal_density_method 'not measured'
_exptl_crystal_description block
_exptl_crystal_F_000 1936
_exptl_crystal_size_max 0.32
_exptl_crystal_size_mid 0.23
_exptl_crystal_size_min 0.15
_refine_diff_density_max 0.532
_refine_diff_density_min -0.441
_refine_diff_density_rms 0.074
_refine_ls_extinction_method none
_refine_ls_goodness_of_fit_ref 0.899
_refine_ls_hydrogen_treatment constr
_refine_ls_matrix_type full
_refine_ls_number_parameters 281
_refine_ls_number_reflns 3539
_refine_ls_number_restraints 0
_refine_ls_restrained_S_all 0.899
_refine_ls_R_factor_all 0.0773
_refine_ls_R_factor_gt 0.0434
_refine_ls_shift/su_max 0.000
_refine_ls_shift/su_mean 0.000
_refine_ls_structure_factor_coef Fsqd
_refine_ls_weighting_details 'calc w=1/[\s^2^(Fo^2^)+(0.1000P)^2^+0.2348P] where P=(Fo^2^+2Fc^2^)/3'
_refine_ls_weighting_scheme calc
_refine_ls_wR_factor_gt 0.1166
_refine_ls_wR_factor_ref 0.1420
_reflns_number_gt 2470
_reflns_number_total 3539
_reflns_threshold_expression >2sigma(I)
_cod_data_source_file JSSC-2014-220-1.cif
_cod_data_source_block bbb
_cod_depositor_comments
;
The following automatic conversions were performed:

data item '_symmetry_cell_setting' value 'Monoclinic' was changed to
'monoclinic' in accordance with the built-in table derived from the
CIF Core dictionary named 'cif_core.dic' version 2.4.5 last updated
on 2014-11-21.

Automatic conversion script
Id: cif_fix_values 8369 2020-08-20 11:38:08Z andrius 
;
_cod_original_cell_volume 3815.1(12)
_cod_original_sg_symbol_H-M C2/c
_cod_database_code 1562182

loop_
_symmetry_equiv_pos_as_xyz
'x, y, z'
'-x, y, -z+1/2'
'x+1/2, y+1/2, z'
'-x+1/2, y+1/2, -z+1/2'
'-x, -y, -z'
'x, -y, z-1/2'
'-x+1/2, -y+1/2, -z'
'x+1/2, -y+1/2, z-1/2'

loop_
_atom_site_label
_atom_site_type_symbol
_atom_site_fract_x
_atom_site_fract_y
_atom_site_fract_z
_atom_site_U_iso_or_equiv
_atom_site_adp_type
_atom_site_occupancy
_atom_site_symmetry_multiplicity
_atom_site_calc_flag
_atom_site_refinement_flags
_atom_site_disorder_assembly
_atom_site_disorder_group
Ni1 Ni 0.234604(17) 0.21620(7) 0.61053(2) 0.02419(18) Uani 1 1 d . . .
O1 O 0.22088(10) 0.4301(3) 0.66360(13) 0.0301(6) Uani 1 1 d . . .
O2 O 0.24690(12) 0.7084(4) 0.68442(15) 0.0404(7) Uani 1 1 d . . .
O3 O 0.25987(10) 0.3973(3) 0.55287(13) 0.0293(6) Uani 1 1 d . . .
O4 O 0.24239(10) 0.4929(3) 0.43977(13) 0.0301(6) Uani 1 1 d . . .
O5 O 0.07476(19) 0.7786(6) 0.3142(2) 0.0938(16) Uani 1 1 d . . .
O6 O 0.02327(15) 0.8400(6) 0.3722(2) 0.0898(14) Uani 1 1 d . . .
O7 O 0.21343(10) 0.0547(4) 0.67778(13) 0.0308(6) Uani 1 1 d . . .
H1W H 0.2264 0.0917 0.7196 0.046 Uiso 1 1 calc R . .
H2W H 0.2250 -0.0504 0.6807 0.046 Uiso 1 1 d R . .
N1 N 0.06608(17) 0.7919(6) 0.3698(2) 0.0566(11) Uani 1 1 d . . .
N2 N 0.31370(12) 0.2133(4) 0.68814(18) 0.0312(8) Uani 1 1 d . . .
N3 N 0.65476(12) 0.2821(4) 1.04108(17) 0.0274(7) Uani 1 1 d . . .
C1 C 0.18448(14) 0.6423(5) 0.5680(2) 0.0285(9) Uani 1 1 d . . .
C2 C 0.19024(15) 0.6046(5) 0.5022(2) 0.0275(9) Uani 1 1 d . . .
C3 C 0.15281(17) 0.6622(6) 0.4379(2) 0.0375(10) Uani 1 1 d . . .
H3 H 0.1573 0.6424 0.3943 0.045 Uiso 1 1 calc R . .
C4 C 0.10848(17) 0.7496(5) 0.4383(2) 0.0387(11) Uani 1 1 d . . .
C5 C 0.10204(16) 0.7897(6) 0.5018(2) 0.0401(11) Uani 1 1 d . . .
H5 H 0.0723 0.8499 0.5012 0.048 Uiso 1 1 calc R . .
C6 C 0.14033(17) 0.7396(5) 0.5664(2) 0.0361(10) Uani 1 1 d . . .
H6 H 0.1370 0.7705 0.6098 0.043 Uiso 1 1 calc R . .
C7 C 0.22092(15) 0.5884(5) 0.6434(2) 0.0295(9) Uani 1 1 d . . .
C8 C 0.23464(15) 0.4901(5) 0.4987(2) 0.0271(9) Uani 1 1 d . . .
C9 C 0.34266(16) 0.3615(6) 0.7067(2) 0.0388(10) Uani 1 1 d . . .
H9 H 0.3271 0.4691 0.6879 0.047 Uiso 1 1 calc R . .
C10 C 0.39483(17) 0.3585(7) 0.7529(2) 0.0479(12) Uani 1 1 d . . .
H10 H 0.4135 0.4640 0.7648 0.057 Uiso 1 1 calc R . .
C11 C 0.41977(17) 0.2034(7) 0.7814(2) 0.0479(13) Uani 1 1 d . . .
C12 C 0.38939(17) 0.0508(7) 0.7642(2) 0.0474(12) Uani 1 1 d . . .
H12 H 0.4040 -0.0575 0.7834 0.057 Uiso 1 1 calc R . .
C13 C 0.33715(16) 0.0619(6) 0.7181(2) 0.0366(10) Uani 1 1 d . . .
H13 H 0.3173 -0.0412 0.7074 0.044 Uiso 1 1 calc R . .
C14 C 0.47768(19) 0.1969(9) 0.8276(3) 0.0697(17) Uani 1 1 d . . .
H14A H 0.4910 0.0805 0.8232 0.084 Uiso 1 1 calc R . .
H14B H 0.4959 0.2818 0.8088 0.084 Uiso 1 1 calc R . .
C15 C 0.49014(19) 0.2349(8) 0.9053(3) 0.0590(15) Uani 1 1 d . . .
H15A H 0.4741 0.1442 0.9248 0.071 Uiso 1 1 calc R . .
H15B H 0.4740 0.3467 0.9091 0.071 Uiso 1 1 calc R . .
C16 C 0.63859(15) 0.2863(6) 0.9687(2) 0.0330(9) Uani 1 1 d . . .
H16 H 0.6636 0.3028 0.9479 0.040 Uiso 1 1 calc R . .
C17 C 0.58669(16) 0.2675(6) 0.9233(2) 0.0423(11) Uani 1 1 d . . .
H17 H 0.5775 0.2704 0.8732 0.051 Uiso 1 1 calc R . .
C18 C 0.54827(16) 0.2441(6) 0.9521(2) 0.0418(11) Uani 1 1 d . . .
C19 C 0.56493(17) 0.2427(6) 1.0266(2) 0.0449(12) Uani 1 1 d . . .
H19 H 0.5404 0.2301 1.0486 0.054 Uiso 1 1 calc R . .
C20 C 0.61759(16) 0.2597(6) 1.0691(2) 0.0378(11) Uani 1 1 d . . .
H20 H 0.6277 0.2554 1.1193 0.045 Uiso 1 1 calc R . .

loop_
_atom_site_aniso_label
_atom_site_aniso_U_11
_atom_site_aniso_U_22
_atom_site_aniso_U_33
_atom_site_aniso_U_23
_atom_site_aniso_U_13
_atom_site_aniso_U_12
Ni1 0.0202(3) 0.0260(3) 0.0235(3) 0.0009(2) 0.0048(2) 0.0001(2)
O1 0.0389(16) 0.0241(15) 0.0271(15) 0.0000(11) 0.0121(12) 0.0007(12)
O2 0.0548(19) 0.0279(16) 0.0291(16) -0.0044(13) 0.0049(14) -0.0023(14)
O3 0.0264(14) 0.0306(16) 0.0288(15) 0.0067(12) 0.0076(12) 0.0062(11)
O4 0.0352(16) 0.0304(16) 0.0265(15) 0.0020(11) 0.0135(12) 0.0024(12)
O5 0.085(3) 0.142(4) 0.043(2) 0.021(3) 0.011(2) 0.047(3)
O6 0.046(2) 0.123(4) 0.078(3) -0.002(3) -0.002(2) 0.041(2)
O7 0.0327(15) 0.0294(15) 0.0255(14) 0.0021(12) 0.0052(12) 0.0015(12)
N1 0.055(3) 0.064(3) 0.041(3) 0.003(2) 0.007(2) 0.018(2)
N2 0.0218(16) 0.0365(19) 0.0319(19) -0.0015(15) 0.0062(14) -0.0018(15)
N3 0.0237(17) 0.0294(18) 0.0282(18) -0.0012(14) 0.0088(14) -0.0005(14)
C1 0.029(2) 0.022(2) 0.032(2) 0.0022(17) 0.0078(17) -0.0011(16)
C2 0.028(2) 0.025(2) 0.028(2) 0.0020(16) 0.0084(17) 0.0003(16)
C3 0.044(3) 0.038(2) 0.028(2) 0.0020(18) 0.0098(19) 0.005(2)
C4 0.032(2) 0.038(3) 0.039(3) 0.0049(18) 0.0035(19) 0.0101(18)
C5 0.030(2) 0.037(2) 0.051(3) 0.002(2) 0.013(2) 0.0081(19)
C6 0.038(2) 0.041(3) 0.033(2) 0.0035(18) 0.017(2) 0.0066(19)
C7 0.031(2) 0.030(2) 0.029(2) -0.0007(18) 0.0141(17) 0.0036(17)
C8 0.025(2) 0.024(2) 0.030(2) -0.0038(16) 0.0071(17) -0.0023(16)
C9 0.030(2) 0.046(3) 0.037(2) -0.007(2) 0.0079(19) -0.008(2)
C10 0.034(2) 0.060(3) 0.040(3) -0.007(2) 0.002(2) -0.017(2)
C11 0.025(2) 0.089(4) 0.024(2) -0.001(2) 0.0022(18) 0.001(2)
C12 0.035(3) 0.063(3) 0.038(3) 0.007(2) 0.006(2) 0.010(2)
C13 0.031(2) 0.043(3) 0.033(2) 0.004(2) 0.0087(18) 0.0035(19)
C14 0.028(3) 0.121(5) 0.052(3) -0.007(3) 0.006(2) -0.001(3)
C15 0.029(2) 0.102(5) 0.041(3) -0.001(3) 0.007(2) -0.013(3)
C16 0.021(2) 0.048(3) 0.029(2) -0.0025(19) 0.0082(17) -0.0003(18)
C17 0.026(2) 0.069(3) 0.027(2) 0.001(2) 0.0051(18) -0.005(2)
C18 0.023(2) 0.064(3) 0.031(2) 0.001(2) 0.0016(18) -0.0054(19)
C19 0.026(2) 0.070(3) 0.039(3) 0.005(2) 0.012(2) -0.009(2)
C20 0.028(2) 0.052(3) 0.029(2) 0.0047(19) 0.0061(18) -0.0024(18)

loop_
_atom_type_symbol
_atom_type_description
_atom_type_scat_dispersion_real
_atom_type_scat_dispersion_imag
_atom_type_scat_source
C C 0.0033 0.0016 'International Tables Vol C Tables 4.2.6.8 and 6.1.1.4'
H H 0.0000 0.0000 'International Tables Vol C Tables 4.2.6.8 and 6.1.1.4'
N N 0.0061 0.0033 'International Tables Vol C Tables 4.2.6.8 and 6.1.1.4'
O O 0.0106 0.0060 'International Tables Vol C Tables 4.2.6.8 and 6.1.1.4'
Ni Ni 0.3393 1.1124 'International Tables Vol C Tables 4.2.6.8 and 6.1.1.4'

loop_
_geom_angle_atom_site_label_1
_geom_angle_atom_site_label_2
_geom_angle_atom_site_label_3
_geom_angle
_geom_angle_site_symmetry_1
_geom_angle_site_symmetry_3
O1 Ni1 O7 89.22(11) . .
O1 Ni1 O3 85.58(10) . .
O7 Ni1 O3 173.48(11) . .
O1 Ni1 O4 173.43(10) . 7_556
O7 Ni1 O4 93.87(11) . 7_556
O3 Ni1 O4 90.91(10) . 7_556
O1 Ni1 N3 89.27(11) . 8_455
O7 Ni1 N3 87.32(11) . 8_455
O3 Ni1 N3 96.54(11) . 8_455
O4 Ni1 N3 96.66(11) 7_556 8_455
O1 Ni1 N2 88.18(12) . .
O7 Ni1 N2 88.92(11) . .
O3 Ni1 N2 86.99(11) . .
O4 Ni1 N2 86.08(11) 7_556 .
N3 Ni1 N2 175.48(12) 8_455 .
C7 O1 Ni1 124.5(2) . .
C8 O3 Ni1 131.0(2) . .
C8 O4 Ni1 127.8(2) . 7_556
Ni1 O7 H1W 109.5 . .
Ni1 O7 H2W 114.4 . .
H1W O7 H2W 103.9 . .
O5 N1 O6 124.3(5) . .
O5 N1 C4 118.1(4) . .
O6 N1 C4 117.6(4) . .
C13 N2 C9 117.1(4) . .
C13 N2 Ni1 121.2(3) . .
C9 N2 Ni1 121.6(3) . .
C16 N3 C20 116.8(3) . .
C16 N3 Ni1 123.4(3) . 8_556
C20 N3 Ni1 119.5(3) . 8_556
C2 C1 C6 118.6(4) . .
C2 C1 C7 127.2(3) . .
C6 C1 C7 114.1(4) . .
C3 C2 C1 119.7(4) . .
C3 C2 C8 118.1(3) . .
C1 C2 C8 122.0(3) . .
C2 C3 C4 119.8(4) . .
C2 C3 H3 120.1 . .
C4 C3 H3 120.1 . .
C5 C4 C3 121.6(4) . .
C5 C4 N1 118.6(4) . .
C3 C4 N1 119.7(4) . .
C4 C5 C6 118.8(4) . .
C4 C5 H5 120.6 . .
C6 C5 H5 120.6 . .
C5 C6 C1 121.2(4) . .
C5 C6 H6 119.4 . .
C1 C6 H6 119.4 . .
O2 C7 O1 123.4(4) . .
O2 C7 C1 117.0(3) . .
O1 C7 C1 119.4(3) . .
O3 C8 O4 125.0(4) . .
O3 C8 C2 118.4(3) . .
O4 C8 C2 116.5(3) . .
N2 C9 C10 121.8(4) . .
N2 C9 H9 119.1 . .
C10 C9 H9 119.1 . .
C11 C10 C9 121.5(5) . .
C11 C10 H10 119.3 . .
C9 C10 H10 119.3 . .
C10 C11 C12 116.7(4) . .
C10 C11 C14 121.9(5) . .
C12 C11 C14 121.3(5) . .
C13 C12 C11 119.3(4) . .
C13 C12 H12 120.4 . .
C11 C12 H12 120.4 . .
N2 C13 C12 123.5(4) . .
N2 C13 H13 118.3 . .
C12 C13 H13 118.3 . .
C15 C14 C11 114.2(4) . .
C15 C14 H14A 108.7 . .
C11 C14 H14A 108.7 . .
C15 C14 H14B 108.7 . .
C11 C14 H14B 108.7 . .
H14A C14 H14B 107.6 . .
C14 C15 C18 115.5(4) . .
C14 C15 H15A 108.4 . .
C18 C15 H15A 108.4 . .
C14 C15 H15B 108.4 . .
C18 C15 H15B 108.4 . .
H15A C15 H15B 107.5 . .
N3 C16 C17 123.3(4) . .
N3 C16 H16 118.4 . .
C17 C16 H16 118.4 . .
C16 C17 C18 120.0(4) . .
C16 C17 H17 120.0 . .
C18 C17 H17 120.0 . .
C19 C18 C17 116.5(4) . .
C19 C18 C15 120.7(4) . .
C17 C18 C15 122.6(4) . .
C18 C19 C20 120.6(4) . .
C18 C19 H19 119.7 . .
C20 C19 H19 119.7 . .
N3 C20 C19 122.8(4) . .
N3 C20 H20 118.6 . .
C19 C20 H20 118.6 . .

loop_
_geom_bond_atom_site_label_1
_geom_bond_atom_site_label_2
_geom_bond_distance
_geom_bond_site_symmetry_2
Ni1 O1 2.041(3) .
Ni1 O7 2.046(3) .
Ni1 O3 2.063(3) .
Ni1 O4 2.090(3) 7_556
Ni1 N3 2.105(3) 8_455
Ni1 N2 2.139(3) .
O1 C7 1.263(4) .
O2 C7 1.250(5) .
O3 C8 1.254(4) .
O4 C8 1.263(4) .
O4 Ni1 2.090(3) 7_556
O5 N1 1.217(5) .
O6 N1 1.245(5) .
O7 H1W 0.8200 .
O7 H2W 0.8500 .
N1 C4 1.456(6) .
N2 C13 1.340(5) .
N2 C9 1.344(5) .
N3 C16 1.336(5) .
N3 C20 1.340(5) .
N3 Ni1 2.105(3) 8_556
C1 C2 1.401(5) .
C1 C6 1.405(5) .
C1 C7 1.513(5) .
C2 C3 1.376(5) .
C2 C8 1.516(5) .
C3 C4 1.385(6) .
C3 H3 0.9300 .
C4 C5 1.370(6) .
C5 C6 1.372(6) .
C5 H5 0.9300 .
C6 H6 0.9300 .
C9 C10 1.380(6) .
C9 H9 0.9300 .
C10 C11 1.370(7) .
C10 H10 0.9300 .
C11 C12 1.389(7) .
C11 C14 1.508(6) .
C12 C13 1.383(6) .
C12 H12 0.9300 .
C13 H13 0.9300 .
C14 C15 1.477(7) .
C14 H14A 0.9700 .
C14 H14B 0.9700 .
C15 C18 1.516(6) .
C15 H15A 0.9700 .
C15 H15B 0.9700 .
C16 C17 1.377(6) .
C16 H16 0.9300 .
C17 C18 1.383(6) .
C17 H17 0.9300 .
C18 C19 1.376(6) .
C19 C20 1.378(6) .
C19 H19 0.9300 .
C20 H20 0.9300 .

loop_
_geom_hbond_atom_site_label_D
_geom_hbond_atom_site_label_H
_geom_hbond_atom_site_label_A
_geom_hbond_distance_DH
_geom_hbond_distance_HA
_geom_hbond_distance_DA
_geom_hbond_angle_DHA
_geom_hbond_site_symmetry_A
O7 H2W O2 0.85 1.91 2.764(4) 176.6 1_545
O7 H1W O2 0.82 1.98 2.792(4) 172.9 4_546

loop_
_geom_torsion_atom_site_label_1
_geom_torsion_atom_site_label_2
_geom_torsion_atom_site_label_3
_geom_torsion_atom_site_label_4
_geom_torsion
_geom_torsion_site_symmetry_1
_geom_torsion_site_symmetry_2
_geom_torsion_site_symmetry_3
_geom_torsion_site_symmetry_4
O7 Ni1 O1 C7 -171.6(3) . . . .
O3 Ni1 O1 C7 12.4(3) . . . .
O4 Ni1 O1 C7 70.2(10) 7_556 . . .
N3 Ni1 O1 C7 -84.3(3) 8_455 . . .
N2 Ni1 O1 C7 99.5(3) . . . .
O1 Ni1 O3 C8 -82.4(3) . . . .
O7 Ni1 O3 C8 -119.6(8) . . . .
O4 Ni1 O3 C8 103.2(3) 7_556 . . .
N3 Ni1 O3 C8 6.4(3) 8_455 . . .
N2 Ni1 O3 C8 -170.8(3) . . . .
O1 Ni1 N2 C13 136.1(3) . . . .
O7 Ni1 N2 C13 46.8(3) . . . .
O3 Ni1 N2 C13 -138.3(3) . . . .
O4 Ni1 N2 C13 -47.1(3) 7_556 . . .
N3 Ni1 N2 C13 80.4(17) 8_455 . . .
O1 Ni1 N2 C9 -46.7(3) . . . .
O7 Ni1 N2 C9 -135.9(3) . . . .
O3 Ni1 N2 C9 39.0(3) . . . .
O4 Ni1 N2 C9 130.1(3) 7_556 . . .
N3 Ni1 N2 C9 -102.4(17) 8_455 . . .
C6 C1 C2 C3 -0.3(6) . . . .
C7 C1 C2 C3 179.2(4) . . . .
C6 C1 C2 C8 -175.8(4) . . . .
C7 C1 C2 C8 3.7(6) . . . .
C1 C2 C3 C4 -3.0(6) . . . .
C8 C2 C3 C4 172.6(4) . . . .
C2 C3 C4 C5 3.7(7) . . . .
C2 C3 C4 N1 -172.8(4) . . . .
O5 N1 C4 C5 170.1(5) . . . .
O6 N1 C4 C5 -9.7(7) . . . .
O5 N1 C4 C3 -13.4(7) . . . .
O6 N1 C4 C3 166.9(5) . . . .
C3 C4 C5 C6 -0.8(7) . . . .
N1 C4 C5 C6 175.7(4) . . . .
C4 C5 C6 C1 -2.7(7) . . . .
C2 C1 C6 C5 3.3(6) . . . .
C7 C1 C6 C5 -176.3(4) . . . .
Ni1 O1 C7 O2 -128.8(3) . . . .
Ni1 O1 C7 C1 56.7(4) . . . .
C2 C1 C7 O2 110.2(5) . . . .
C6 C1 C7 O2 -70.2(5) . . . .
C2 C1 C7 O1 -74.9(5) . . . .
C6 C1 C7 O1 104.7(4) . . . .
Ni1 O3 C8 O4 -125.0(4) . . . .
Ni1 O3 C8 C2 53.2(5) . . . .
Ni1 O4 C8 O3 34.3(5) 7_556 . . .
Ni1 O4 C8 C2 -143.9(3) 7_556 . . .
C3 C2 C8 O3 -160.2(4) . . . .
C1 C2 C8 O3 15.3(5) . . . .
C3 C2 C8 O4 18.1(5) . . . .
C1 C2 C8 O4 -166.4(4) . . . .
C13 N2 C9 C10 2.0(6) . . . .
Ni1 N2 C9 C10 -175.4(3) . . . .
N2 C9 C10 C11 0.7(7) . . . .
C9 C10 C11 C12 -2.7(7) . . . .
C9 C10 C11 C14 175.6(4) . . . .
C10 C11 C12 C13 2.2(7) . . . .
C14 C11 C12 C13 -176.1(4) . . . .
C9 N2 C13 C12 -2.5(6) . . . .
Ni1 N2 C13 C12 174.9(3) . . . .
C11 C12 C13 N2 0.4(7) . . . .
C10 C11 C14 C15 85.1(7) . . . .
C12 C11 C14 C15 -96.6(6) . . . .
C11 C14 C15 C18 -175.2(5) . . . .
C20 N3 C16 C17 -0.6(6) . . . .
Ni1 N3 C16 C17 173.3(3) 8_556 . . .
N3 C16 C17 C18 0.5(7) . . . .
C16 C17 C18 C19 0.5(7) . . . .
C16 C17 C18 C15 175.8(5) . . . .
C14 C15 C18 C19 -166.7(5) . . . .
C14 C15 C18 C17 18.2(8) . . . .
C17 C18 C19 C20 -1.5(7) . . . .
C15 C18 C19 C20 -176.8(5) . . . .
C16 N3 C20 C19 -0.5(6) . . . .
Ni1 N3 C20 C19 -174.5(3) 8_556 . . .
C18 C19 C20 N3 1.5(7) . . . .
